data_4312680
loop_
_publ_author_name
'En-Qing Gao'
'Shi-Qiang Bai'
'Chuan-Feng Wang'
'Yan-Feng Yue'
'Chun-Hua Yan'

_publ_contact_author_address
;
State Key Lab of Rare Earth Materials Chemistry and Applications & 
PKU-HKU Joint Lab on Rare Earth Materials and Bioinorganic Chemistry, 
College of Chemistry and Molecular Engineering, 
Peking University, 
Beijing 100871, 
China
;
_publ_contact_author_email chyan@chem.pku.edu.cn
_publ_contact_author_fax 86-(10)-62754179
_publ_contact_author_name 'Prof. Chun-Hua Yan'
_publ_contact_author_phone 86-(10)-62754179
_publ_section_title
;
 Structural and Magnetic Properties of Three One-Dimensional Azido-Bridged
 Copper(II) and Manganese(II) Coordination Polymers
;
_journal_name_full 'Inorganic Chemistry'
_journal_page_first 8456
_journal_page_last 8464
_journal_paper_doi 10.1021/ic034618w
_journal_volume 42
_journal_year 2003
_chemical_formula_sum 'C9 H9 Cu N9'
_chemical_formula_weight 306.79
_chemical_name_systematic
; 
 ? 
;
_space_group_IT_number 14
_symmetry_cell_setting monoclinic
_symmetry_space_group_name_Hall '-P 2ybc'
_symmetry_space_group_name_H-M 'P 1 21/c 1'
_atom_sites_solution_hydrogens geom
_atom_sites_solution_primary direct
_atom_sites_solution_secondary difmap
_audit_creation_method SHELXL-97
_cell_angle_alpha 90.00
_cell_angle_beta 101.9938(7)
_cell_angle_gamma 90.00
_cell_formula_units_Z 8
_cell_length_a 15.4591(3)
_cell_length_b 10.8105(2)
_cell_length_c 14.6639(2)
_cell_measurement_reflns_used 26124
_cell_measurement_temperature 293(2)
_cell_measurement_theta_max 27.485
_cell_measurement_theta_min 3.395
_cell_volume 2397.14(7)
_computing_cell_refinement 'HKL Scalepack (Otwinowski & Minor, 1997)'
_computing_data_collection 'KappaCCD (Nonius B. V., 1998)'
_computing_data_reduction 'HKL Denzo (Otwinowski & Minor, 1997) & maXus (Mackay et al., 1998)'
_computing_molecular_graphics 'Bruker SHELXTL V5.1 (Sheldrick, 1998)'
_computing_publication_material 'SHELXL-97 (Sheldrick, 1997)'
_computing_structure_refinement 'SHELXL-97 (Sheldrick, 1997)'
_computing_structure_solution 'SHELXS-97 (Sheldrick, 1997)'
_diffrn_ambient_temperature 293(2)
_diffrn_detector_area_resol_mean 0.76
_diffrn_measured_fraction_theta_full 0.992
_diffrn_measured_fraction_theta_max 0.992
_diffrn_measurement_device_type 'NONIUS KappaCCD Diffractometer'
_diffrn_measurement_method CCD
_diffrn_radiation_monochromator graphite
_diffrn_radiation_source 'fine-focus sealed tube'
_diffrn_radiation_type MoK\a
_diffrn_radiation_wavelength 0.71073
_diffrn_reflns_av_R_equivalents 0.0818
_diffrn_reflns_av_sigmaI/netI 0.0483
_diffrn_reflns_limit_h_max 20
_diffrn_reflns_limit_h_min -20
_diffrn_reflns_limit_k_max 14
_diffrn_reflns_limit_k_min -14
_diffrn_reflns_limit_l_max 18
_diffrn_reflns_limit_l_min -19
_diffrn_reflns_number 47710
_diffrn_reflns_theta_full 27.48
_diffrn_reflns_theta_max 27.48
_diffrn_reflns_theta_min 3.41
_diffrn_standards_decay_% none
_exptl_absorpt_coefficient_mu 1.824
_exptl_absorpt_correction_T_max 0.750
_exptl_absorpt_correction_T_min 0.673
_exptl_absorpt_correction_type empirical
_exptl_absorpt_process_details '(Blessing, 1995, 1997)'
_exptl_crystal_colour black
_exptl_crystal_density_diffrn 1.700
_exptl_crystal_density_method 'not measured'
_exptl_crystal_description rod
_exptl_crystal_F_000 1240
_exptl_crystal_size_max 0.50
_exptl_crystal_size_mid 0.18
_exptl_crystal_size_min 0.16
_refine_diff_density_max 0.632
_refine_diff_density_min -0.530
_refine_diff_density_rms 0.067
_refine_ls_extinction_method none
_refine_ls_goodness_of_fit_ref 1.016
_refine_ls_hydrogen_treatment mixed
_refine_ls_matrix_type full
_refine_ls_number_parameters 343
_refine_ls_number_reflns 5465
_refine_ls_number_restraints 0
_refine_ls_restrained_S_all 1.016
_refine_ls_R_factor_all 0.0720
_refine_ls_R_factor_gt 0.0343
_refine_ls_shift/su_max 0.002
_refine_ls_shift/su_mean 0.000
_refine_ls_structure_factor_coef Fsqd
_refine_ls_weighting_details 'calc w=1/[\s^2^(Fo^2^)+(0.0391P)^2^+0.5769P] where P=(Fo^2^+2Fc^2^)/3'
_refine_ls_weighting_scheme calc
_refine_ls_wR_factor_gt 0.0726
_refine_ls_wR_factor_ref 0.0833
_reflns_number_gt 3703
_reflns_number_total 5465
_reflns_threshold_expression >2sigma(I)
_cod_data_source_file ic034618wsi20030604_105834_2.cif
_cod_data_source_block 1
_cod_database_code 4312680

loop_
_symmetry_equiv_pos_as_xyz
'x, y, z'
'-x, y+1/2, -z+1/2'
'-x, -y, -z'
'x, -y-1/2, z-1/2'

loop_
_atom_site_label
_atom_site_type_symbol
_atom_site_fract_x
_atom_site_fract_y
_atom_site_fract_z
_atom_site_U_iso_or_equiv
_atom_site_adp_type
_atom_site_occupancy
_atom_site_symmetry_multiplicity
_atom_site_calc_flag
_atom_site_refinement_flags
_atom_site_disorder_assembly
_atom_site_disorder_group
Cu1 Cu 0.70321(2) 0.24213(3) 0.21042(2) 0.03494(10) Uani 1 1 d . . .
Cu2 Cu 0.88225(2) 0.29054(3) 0.08230(2) 0.03259(10) Uani 1 1 d . . .
N1 N 0.64393(14) 0.0738(2) 0.16837(15) 0.0387(5) Uani 1 1 d . . .
N2 N 0.50933(14) 0.2618(2) 0.17176(15) 0.0379(5) Uani 1 1 d . . .
N3 N 0.58492(13) 0.3217(2) 0.16789(14) 0.0357(5) Uani 1 1 d . . .
N4 N 0.90303(13) 0.1037(2) 0.08036(14) 0.0343(5) Uani 1 1 d . . .
N5 N 1.05968(14) 0.2227(2) 0.19255(15) 0.0416(6) Uani 1 1 d . . .
N6 N 1.01271(14) 0.3076(2) 0.13507(14) 0.0381(5) Uani 1 1 d . . .
N7 N 0.75302(14) 0.2630(2) 0.07097(14) 0.0351(5) Uani 1 1 d . . .
N8 N 0.70188(14) 0.2697(2) -0.00165(15) 0.0370(5) Uani 1 1 d . . .
N9 N 0.65083(19) 0.2737(3) -0.0701(2) 0.0725(9) Uani 1 1 d . . .
N10 N 0.75929(16) 0.3970(2) 0.26551(17) 0.0506(6) Uani 1 1 d . . .
N11 N 0.72279(15) 0.4795(2) 0.29315(17) 0.0454(6) Uani 1 1 d . . .
N12 N 0.69205(18) 0.5623(3) 0.3236(3) 0.0938(12) Uani 1 1 d . . .
N13 N 0.80817(16) 0.1493(2) 0.27425(16) 0.0541(7) Uani 1 1 d . . .
N14 N 0.84596(14) 0.1783(2) 0.35020(15) 0.0357(5) Uani 1 1 d . . .
N15 N 0.88673(16) 0.2027(2) 0.42281(16) 0.0480(6) Uani 1 1 d . . .
N16 N 0.87351(15) 0.4723(2) 0.08757(17) 0.0466(6) Uani 1 1 d . . .
N17 N 0.80542(17) 0.5265(2) 0.06879(16) 0.0457(6) Uani 1 1 d . . .
N18 N 0.7419(2) 0.5844(3) 0.0511(3) 0.0817(10) Uani 1 1 d . . .
C1 C 0.6891(2) -0.0110(3) 0.1306(2) 0.0505(7) Uani 1 1 d . . .
H1A H 0.7480 0.0045 0.1296 0.061 Uiso 1 1 calc R . .
C2 C 0.6516(2) -0.1204(3) 0.0932(2) 0.0595(9) Uani 1 1 d . . .
H2A H 0.6845 -0.1772 0.0670 0.071 Uiso 1 1 calc R . .
C3 C 0.5651(2) -0.1440(3) 0.0955(2) 0.0603(9) Uani 1 1 d . . .
H3A H 0.5381 -0.2166 0.0700 0.072 Uiso 1 1 calc R . .
C4 C 0.5190(2) -0.0593(3) 0.1356(2) 0.0502(7) Uani 1 1 d . . .
H4A H 0.4603 -0.0743 0.1383 0.060 Uiso 1 1 calc R . .
C5 C 0.55968(17) 0.0484(3) 0.17208(17) 0.0372(6) Uani 1 1 d . . .
C6 C 0.51367(18) 0.1431(3) 0.21886(19) 0.0421(7) Uani 1 1 d . . .
H6A H 0.4542 0.1149 0.2193 0.051 Uiso 1 1 calc R . .
H6B H 0.5449 0.1528 0.2830 0.051 Uiso 1 1 calc R . .
C7 C 0.43856(18) 0.3277(3) 0.13076(19) 0.0471(7) Uani 1 1 d . . .
H7A H 0.3797 0.3048 0.1250 0.057 Uiso 1 1 calc R . .
C8 C 0.46877(19) 0.4346(3) 0.0989(2) 0.0520(8) Uani 1 1 d . . .
H8A H 0.4350 0.4988 0.0676 0.062 Uiso 1 1 calc R . .
C9 C 0.56044(19) 0.4276(3) 0.12304(18) 0.0435(7) Uani 1 1 d . . .
H9A H 0.5991 0.4878 0.1099 0.052 Uiso 1 1 calc R . .
C10 C 0.85766(19) 0.0350(3) 0.01054(19) 0.0442(7) Uani 1 1 d . . .
H10A H 0.8167 0.0741 -0.0360 0.053 Uiso 1 1 calc R . .
C11 C 0.8688(2) -0.0894(3) 0.0045(2) 0.0558(8) Uani 1 1 d . . .
H11A H 0.8343 -0.1344 -0.0438 0.067 Uiso 1 1 calc R . .
C12 C 0.9300(2) -0.1466(3) 0.0692(3) 0.0645(9) Uani 1 1 d . . .
H12A H 0.9383 -0.2316 0.0660 0.077 Uiso 1 1 calc R . .
C13 C 0.9795(2) -0.0800(3) 0.1390(2) 0.0517(8) Uani 1 1 d . . .
H13A H 1.0238 -0.1180 0.1825 0.062 Uiso 1 1 calc R . .
C14 C 0.96364(17) 0.0440(2) 0.14496(17) 0.0355(6) Uani 1 1 d . . .
C15 C 1.01320(18) 0.1190(3) 0.22453(18) 0.0458(7) Uani 1 1 d . . .
H15A H 0.9721 0.1503 0.2608 0.055 Uiso 1 1 calc R . .
H15B H 1.0556 0.0664 0.2648 0.055 Uiso 1 1 calc R . .
C16 C 1.1467(2) 0.2497(3) 0.2126(2) 0.0592(9) Uani 1 1 d . . .
H16A H 1.1914 0.2052 0.2512 0.071 Uiso 1 1 calc R . .
C17 C 1.1564(2) 0.3610(3) 0.1623(2) 0.0627(9) Uani 1 1 d . . .
H17 H 1.2083 0.4037 0.1605 0.075 Uiso 1 1 calc R . .
C18 C 1.07024(18) 0.3906(3) 0.1166(2) 0.0465(7) Uani 1 1 d . . .
H18A H 1.0551 0.4592 0.0783 0.056 Uiso 1 1 calc R . .

loop_
_atom_site_aniso_label
_atom_site_aniso_U_11
_atom_site_aniso_U_22
_atom_site_aniso_U_33
_atom_site_aniso_U_23
_atom_site_aniso_U_13
_atom_site_aniso_U_12
Cu1 0.02901(18) 0.0359(2) 0.03717(18) -0.00016(13) 0.00050(13) 0.00256(13)
Cu2 0.02707(17) 0.03400(19) 0.03361(17) -0.00135(13) -0.00083(12) 0.00076(13)
N1 0.0358(13) 0.0351(13) 0.0450(13) 0.0005(10) 0.0078(10) 0.0017(10)
N2 0.0271(12) 0.0461(14) 0.0387(12) -0.0003(10) 0.0028(9) 0.0022(10)
N3 0.0311(12) 0.0367(13) 0.0380(12) 0.0021(10) 0.0039(9) 0.0006(10)
N4 0.0337(12) 0.0350(13) 0.0342(12) -0.0005(9) 0.0068(9) 0.0004(9)
N5 0.0318(13) 0.0554(16) 0.0350(12) -0.0020(10) 0.0007(10) 0.0020(11)
N6 0.0316(12) 0.0431(14) 0.0357(11) 0.0018(10) -0.0017(9) -0.0007(10)
N7 0.0289(12) 0.0415(13) 0.0336(12) 0.0015(9) 0.0034(9) 0.0007(9)
N8 0.0291(12) 0.0418(14) 0.0376(13) 0.0010(10) 0.0012(10) 0.0017(10)
N9 0.0535(18) 0.097(3) 0.0550(17) 0.0005(15) -0.0158(14) 0.0036(16)
N10 0.0383(14) 0.0473(16) 0.0618(16) -0.0087(12) -0.0002(12) -0.0001(12)
N11 0.0280(13) 0.0428(15) 0.0609(15) -0.0022(12) -0.0011(11) -0.0064(11)
N12 0.0403(17) 0.072(2) 0.162(3) -0.052(2) 0.0031(19) 0.0047(15)
N13 0.0533(16) 0.0577(17) 0.0419(14) -0.0126(12) -0.0119(11) 0.0218(13)
N14 0.0328(12) 0.0357(13) 0.0382(13) 0.0015(10) 0.0068(10) 0.0076(10)
N15 0.0494(15) 0.0578(16) 0.0325(13) -0.0015(11) -0.0015(11) 0.0025(12)
N16 0.0376(14) 0.0366(14) 0.0618(16) -0.0043(11) 0.0012(11) 0.0000(11)
N17 0.0470(16) 0.0327(13) 0.0552(15) -0.0037(11) 0.0058(12) -0.0028(12)
N18 0.0554(19) 0.0525(19) 0.133(3) 0.0078(18) 0.0102(19) 0.0160(15)
C1 0.0462(18) 0.0433(18) 0.0649(19) -0.0016(15) 0.0180(14) 0.0028(14)
C2 0.071(2) 0.0432(19) 0.067(2) -0.0136(16) 0.0205(17) -0.0023(16)
C3 0.072(2) 0.0439(19) 0.064(2) -0.0098(16) 0.0125(17) -0.0154(17)
C4 0.0507(19) 0.0458(18) 0.0540(18) -0.0038(14) 0.0108(14) -0.0111(15)
C5 0.0358(15) 0.0405(16) 0.0343(14) 0.0046(11) 0.0048(11) -0.0024(12)
C6 0.0363(15) 0.0475(18) 0.0439(15) 0.0017(13) 0.0115(12) -0.0069(13)
C7 0.0311(15) 0.063(2) 0.0444(16) -0.0072(14) 0.0011(12) 0.0097(14)
C8 0.0500(19) 0.057(2) 0.0445(17) 0.0023(15) -0.0001(14) 0.0202(16)
C9 0.0483(18) 0.0408(17) 0.0404(15) 0.0048(12) 0.0066(13) 0.0055(13)
C10 0.0486(17) 0.0412(17) 0.0411(15) -0.0033(12) 0.0055(13) -0.0019(13)
C11 0.069(2) 0.047(2) 0.0559(19) -0.0123(15) 0.0231(17) -0.0018(16)
C12 0.070(2) 0.054(2) 0.075(2) -0.0012(19) 0.0269(19) 0.0058(19)
C13 0.056(2) 0.0458(19) 0.0562(19) 0.0087(14) 0.0186(15) 0.0096(15)
C14 0.0349(14) 0.0354(15) 0.0390(14) 0.0087(11) 0.0140(11) 0.0052(12)
C15 0.0431(17) 0.0550(19) 0.0374(15) 0.0145(13) 0.0040(12) 0.0078(14)
C16 0.0324(17) 0.079(2) 0.060(2) -0.0269(18) -0.0037(14) 0.0076(16)
C17 0.0420(19) 0.063(2) 0.085(2) -0.0311(19) 0.0159(17) -0.0175(16)
C18 0.0444(17) 0.0419(17) 0.0505(17) -0.0034(13) 0.0033(13) -0.0075(14)

loop_
_atom_type_symbol
_atom_type_description
_atom_type_scat_dispersion_real
_atom_type_scat_dispersion_imag
_atom_type_scat_source
C C 0.0033 0.0016 'International Tables Vol C Tables 4.2.6.8 and 6.1.1.4'
H H 0.0000 0.0000 'International Tables Vol C Tables 4.2.6.8 and 6.1.1.4'
N N 0.0061 0.0033 'International Tables Vol C Tables 4.2.6.8 and 6.1.1.4'
Cu Cu 0.3201 1.2651 'International Tables Vol C Tables 4.2.6.8 and 6.1.1.4'

loop_
_geom_angle_atom_site_label_1
_geom_angle_atom_site_label_2
_geom_angle_atom_site_label_3
_geom_angle
_geom_angle_site_symmetry_1
_geom_angle_site_symmetry_3
_geom_angle_publ_flag
N13 Cu1 N10 89.38(10) . . ?
N13 Cu1 N3 167.52(10) . . ?
N10 Cu1 N3 93.32(10) . . ?
N13 Cu1 N1 87.92(10) . . ?
N10 Cu1 N1 173.34(10) . . ?
N3 Cu1 N1 88.05(9) . . ?
N13 Cu1 N7 94.36(9) . . ?
N10 Cu1 N7 94.56(9) . . ?
N3 Cu1 N7 97.56(8) . . ?
N1 Cu1 N7 91.72(8) . . ?
N13 Cu1 Cu2 71.55(8) . . ?
N10 Cu1 Cu2 77.09(7) . . ?
N3 Cu1 Cu2 120.93(6) . . ?
N1 Cu1 Cu2 107.76(6) . . ?
N7 Cu1 Cu2 28.86(5) . . ?
N13 Cu1 Cu2 46.58(7) . 4_566 ?
N10 Cu1 Cu2 64.48(7) . 4_566 ?
N3 Cu1 Cu2 124.52(6) . 4_566 ?
N1 Cu1 Cu2 109.47(6) . 4_566 ?
N7 Cu1 Cu2 132.24(5) . 4_566 ?
Cu2 Cu1 Cu2 103.525(9) . 4_566 ?
N16 Cu2 N7 94.40(9) . . ?
N16 Cu2 N6 87.99(9) . . ?
N7 Cu2 N6 162.36(9) . . ?
N16 Cu2 N4 174.99(9) . . ?
N7 Cu2 N4 90.50(9) . . ?
N6 Cu2 N4 87.02(9) . . ?
N16 Cu2 N15 91.39(9) . 4_565 ?
N7 Cu2 N15 99.08(8) . 4_565 ?
N6 Cu2 N15 98.34(9) . 4_565 ?
N4 Cu2 N15 88.85(8) . 4_565 ?
N16 Cu2 Cu1 93.24(7) . . ?
N7 Cu2 Cu1 34.55(6) . . ?
N6 Cu2 Cu1 127.93(6) . . ?
N4 Cu2 Cu1 90.21(6) . . ?
N15 Cu2 Cu1 133.61(6) 4_565 . ?
C1 N1 C5 118.0(2) . . ?
C1 N1 Cu1 119.18(19) . . ?
C5 N1 Cu1 122.67(18) . . ?
C7 N2 N3 111.1(2) . . ?
C7 N2 C6 129.5(2) . . ?
N3 N2 C6 119.4(2) . . ?
C9 N3 N2 105.9(2) . . ?
C9 N3 Cu1 132.04(19) . . ?
N2 N3 Cu1 121.63(16) . . ?
C10 N4 C14 116.6(2) . . ?
C10 N4 Cu2 119.95(18) . . ?
C14 N4 Cu2 123.40(17) . . ?
C16 N5 N6 111.8(3) . . ?
C16 N5 C15 129.1(3) . . ?
N6 N5 C15 119.0(2) . . ?
C18 N6 N5 106.8(2) . . ?
C18 N6 Cu2 129.96(19) . . ?
N5 N6 Cu2 122.91(17) . . ?
N8 N7 Cu2 122.28(18) . . ?
N8 N7 Cu1 120.66(17) . . ?
Cu2 N7 Cu1 116.60(9) . . ?
N9 N8 N7 177.7(3) . . ?
N11 N10 Cu1 125.7(2) . . ?
N12 N11 N10 175.7(3) . . ?
N14 N13 Cu1 120.47(19) . . ?
N15 N14 N13 176.0(3) . . ?
N14 N15 Cu2 143.4(2) . 4_566 ?
N17 N16 Cu2 123.25(19) . . ?
N18 N17 N16 176.6(3) . . ?
N1 C1 C2 122.6(3) . . ?
C3 C2 C1 118.8(3) . . ?
C4 C3 C2 119.0(3) . . ?
C3 C4 C5 119.8(3) . . ?
N1 C5 C4 121.7(3) . . ?
N1 C5 C6 115.9(2) . . ?
C4 C5 C6 122.4(2) . . ?
N2 C6 C5 111.5(2) . . ?
N2 C7 C8 107.4(3) . . ?
C7 C8 C9 105.7(3) . . ?
N3 C9 C8 110.0(3) . . ?
N4 C10 C11 123.0(3) . . ?
C12 C11 C10 119.3(3) . . ?
C11 C12 C13 119.6(3) . . ?
C12 C13 C14 119.4(3) . . ?
N4 C14 C13 122.0(3) . . ?
N4 C14 C15 117.2(2) . . ?
C13 C14 C15 120.8(3) . . ?
N5 C15 C14 111.9(2) . . ?
N5 C16 C17 106.0(3) . . ?
C18 C17 C16 104.3(3) . . ?
N6 C18 C17 111.0(3) . . ?

loop_
_geom_bond_atom_site_label_1
_geom_bond_atom_site_label_2
_geom_bond_distance
_geom_bond_site_symmetry_2
_geom_bond_publ_flag
Cu1 N13 1.971(2) . ?
Cu1 N10 1.979(2) . ?
Cu1 N3 2.000(2) . ?
Cu1 N1 2.073(2) . ?
Cu1 N7 2.341(2) . ?
Cu1 Cu2 3.6912(4) . ?
Cu1 Cu2 5.5902(4) 4_566 ?
Cu2 N16 1.972(2) . ?
Cu2 N7 1.992(2) . ?
Cu2 N6 2.013(2) . ?
Cu2 N4 2.046(2) . ?
Cu2 N15 2.355(2) 4_565 ?
N1 C1 1.339(3) . ?
N1 C5 1.343(3) . ?
N2 C7 1.339(3) . ?
N2 N3 1.348(3) . ?
N2 C6 1.452(3) . ?
N3 C9 1.335(3) . ?
N4 C10 1.339(3) . ?
N4 C14 1.350(3) . ?
N5 C16 1.349(4) . ?
N5 N6 1.351(3) . ?
N5 C15 1.461(3) . ?
N6 C18 1.330(3) . ?
N7 N8 1.189(3) . ?
N8 N9 1.141(3) . ?
N10 N11 1.171(3) . ?
N11 N12 1.147(4) . ?
N13 N14 1.187(3) . ?
N14 N15 1.149(3) . ?
N15 Cu2 2.355(2) 4_566 ?
N16 N17 1.186(3) . ?
N17 N18 1.148(3) . ?
C1 C2 1.380(4) . ?
C2 C3 1.368(4) . ?
C3 C4 1.366(4) . ?
C4 C5 1.377(4) . ?
C5 C6 1.493(4) . ?
C7 C8 1.365(4) . ?
C8 C9 1.390(4) . ?
C10 C11 1.361(4) . ?
C11 C12 1.344(5) . ?
C12 C13 1.351(5) . ?
C13 C14 1.368(4) . ?
C14 C15 1.495(4) . ?
C16 C17 1.435(5) . ?
C17 C18 1.399(4) . ?
